data_1560246
loop_
_publ_author_name
'Handelmann, Jens'
'Babu, Chatla Naga'
'Steinert, Henning'
'Schwarz, Christopher'
'Scherpf, Thorsten'
'Kroll, Alexander'
'Gessner, Viktoria H.'

_publ_section_title
;
 Towards the rational design of ylide-substituted phosphines for
 gold(i)-catalysis: from inactive to ppm-level catalysis
;
_journal_issue 12
_journal_name_full 'Chemical Science'
_journal_page_first 4329
_journal_page_last 4337
_journal_paper_doi 10.1039/D1SC00105A
_journal_volume 12
_journal_year 2021
_chemical_formula_moiety 'C38 H44 Au Cl P2, C7 H8'
_chemical_formula_sum 'C45 H52 Au Cl P2'
_chemical_formula_weight 887.22
_space_group_crystal_system monoclinic
_space_group_IT_number 14
_space_group_name_Hall '-P 2ybc'
_space_group_name_H-M_alt 'P 1 21/c 1'
_atom_sites_solution_hydrogens geom
_audit_creation_method SHELXL-2018/1
_audit_update_record
;
2020-02-10 deposited with the CCDC.	2021-01-29 downloaded from the CCDC.
;
_cell_angle_alpha 90
_cell_angle_beta 95.9476(12)
_cell_angle_gamma 90
_cell_formula_units_Z 4
_cell_length_a 11.24594(15)
_cell_length_b 18.3601(2)
_cell_length_c 18.9125(3)
_cell_measurement_reflns_used 11655
_cell_measurement_temperature 100(2)
_cell_measurement_theta_max 75.8830
_cell_measurement_theta_min 3.9160
_cell_volume 3883.97(9)
_computing_cell_refinement 'CrysAlisPro 1.171.39.46e (Rigaku OD, 2018)'
_computing_data_collection 'CrysAlisPro 1.171.39.46e (Rigaku OD, 2018)'
_computing_data_reduction 'CrysAlisPro 1.171.39.46e (Rigaku OD, 2018)'
_computing_molecular_graphics 'SHELXLE-2018/1 (Sheldrick, 2018)'
_computing_structure_refinement 'SHELXL-2018/1 (Sheldrick, 2018)'
_computing_structure_solution 'SHELXT-2018/2 (Sheldrick, 2018)'
_diffrn_ambient_temperature 100(2)
_diffrn_detector 'CCD plate'
_diffrn_detector_area_resol_mean 10.4409
_diffrn_detector_type Atlas
_diffrn_measured_fraction_theta_full 1.000
_diffrn_measured_fraction_theta_max 0.992
_diffrn_measurement_device 'four-circle diffractometer'
_diffrn_measurement_device_type 'SuperNova, Single source at offset/far, Atlas'
_diffrn_measurement_method '\w scans'
_diffrn_radiation_type CuK\a
_diffrn_radiation_wavelength 1.54184
_diffrn_reflns_av_R_equivalents 0.0223
_diffrn_reflns_av_unetI/netI 0.0265
_diffrn_reflns_Laue_measured_fraction_full 1.000
_diffrn_reflns_Laue_measured_fraction_max 0.992
_diffrn_reflns_limit_h_max 11
_diffrn_reflns_limit_h_min -13
_diffrn_reflns_limit_k_max 22
_diffrn_reflns_limit_k_min -22
_diffrn_reflns_limit_l_max 21
_diffrn_reflns_limit_l_min -23
_diffrn_reflns_number 18357
_diffrn_reflns_point_group_measured_fraction_full 1.000
_diffrn_reflns_point_group_measured_fraction_max 0.992
_diffrn_reflns_theta_full 67.684
_diffrn_reflns_theta_max 74.962
_diffrn_reflns_theta_min 3.364
_diffrn_source 'micro-focus sealed X-ray tube'
_diffrn_source_type 'SuperNova (Cu) X-ray Source'
_exptl_absorpt_coefficient_mu 8.752
_exptl_absorpt_correction_T_max 0.935
_exptl_absorpt_correction_T_min 0.366
_exptl_absorpt_correction_type gaussian
_exptl_absorpt_process_details
;
CrysAlisPro 1.171.39.46e (Rigaku Oxford Diffraction, 2018)
Numerical absorption correction based on gaussian integration over
			a multifaceted crystal model
Empirical absorption correction using spherical harmonics,
 implemented in SCALE3 ABSPACK scaling algorithm.
;
_exptl_crystal_colour colourless
_exptl_crystal_density_diffrn 1.517
_exptl_crystal_description block
_exptl_crystal_F_000 1792
_exptl_crystal_size_max 0.206
_exptl_crystal_size_mid 0.111
_exptl_crystal_size_min 0.033
_refine_diff_density_max 1.081
_refine_diff_density_min -0.987
_refine_diff_density_rms 0.092
_refine_ls_extinction_method none
_refine_ls_goodness_of_fit_ref 1.072
_refine_ls_hydrogen_treatment constr
_refine_ls_matrix_type full
_refine_ls_number_parameters 444
_refine_ls_number_reflns 7920
_refine_ls_number_restraints 0
_refine_ls_restrained_S_all 1.072
_refine_ls_R_factor_all 0.0261
_refine_ls_R_factor_gt 0.0247
_refine_ls_shift/su_max 0.002
_refine_ls_shift/su_mean 0.000
_refine_ls_structure_factor_coef Fsqd
_refine_ls_weighting_details 'w=1/[\s^2^(Fo^2^)+(0.0308P)^2^+3.8138P] where P=(Fo^2^+2Fc^2^)/3'
_refine_ls_weighting_scheme calc
_refine_ls_wR_factor_gt 0.0608
_refine_ls_wR_factor_ref 0.0616
_reflns_Friedel_coverage 0.000
_reflns_number_gt 7593
_reflns_number_total 7920
_reflns_threshold_expression 'I > 2\s(I)'
_cod_data_source_file d1sc00105a2.cif
_cod_data_source_block CS070
_cod_depositor_comments 'Adding full bibliography for 1560241--1560250.cif.'
_cod_original_cell_volume 3883.96(9)
_cod_original_sg_symbol_H-M 'P 21/c'
_cod_database_code 1560246
_shelx_shelxl_version_number 2018/1
_shelx_space_group_comment
;
The symmetry employed for this shelxl refinement is uniquely defined
by the following loop, which should always be used as a source of
symmetry information in preference to the above space-group names.
They are only intended as comments.
;

loop_
_space_group_symop_operation_xyz
'x, y, z'
'-x, y+1/2, -z+1/2'
'-x, -y, -z'
'x, -y-1/2, z-1/2'

loop_
_atom_site_label
_atom_site_type_symbol
_atom_site_fract_x
_atom_site_fract_y
_atom_site_fract_z
_atom_site_U_iso_or_equiv
_atom_site_adp_type
_atom_site_occupancy
_atom_site_site_symmetry_order
_atom_site_calc_flag
_atom_site_refinement_flags_posn
_atom_site_refinement_flags_adp
_atom_site_refinement_flags_occupancy
_atom_site_disorder_assembly
_atom_site_disorder_group
Au1 Au 0.62559(2) 0.81565(2) 0.59679(2) 0.01421(4) Uani 1 1 d . . . . .
Cl1 Cl 0.55811(7) 0.88906(4) 0.68274(3) 0.02732(14) Uani 1 1 d . . . . .
P1 P 0.87291(5) 0.84038(3) 0.48062(3) 0.01212(11) Uani 1 1 d . . . . .
P2 P 0.66963(5) 0.73871(3) 0.51073(3) 0.01233(11) Uani 1 1 d . . . . .
C1 C 0.7908(2) 0.76288(13) 0.46287(13) 0.0131(4) Uani 1 1 d . . . . .
C2 C 0.8407(2) 0.70838(15) 0.41401(14) 0.0181(5) Uani 1 1 d . . . . .
C3 C 0.8041(2) 0.70636(16) 0.34053(15) 0.0215(5) Uani 1 1 d . . . . .
C4 C 0.8530(3) 0.65305(18) 0.29920(17) 0.0296(6) Uani 1 1 d . . . . .
H4 H 0.824968 0.649561 0.250177 0.036 Uiso 1 1 calc R U . . .
C5 C 0.9401(3) 0.60554(18) 0.32708(18) 0.0320(7) Uani 1 1 d . . . . .
H5 H 0.972039 0.570382 0.297391 0.038 Uiso 1 1 calc R U . . .
C6 C 0.9813(3) 0.60917(17) 0.39888(17) 0.0280(6) Uani 1 1 d . . . . .
H6 H 1.043365 0.577740 0.418344 0.034 Uiso 1 1 calc R U . . .
C7 C 0.9305(3) 0.65945(16) 0.44188(15) 0.0216(5) Uani 1 1 d . . . . .
H7 H 0.956783 0.660881 0.491235 0.026 Uiso 1 1 calc R U . . .
C9 C 0.9942(2) 0.83832(14) 0.55337(13) 0.0147(5) Uani 1 1 d . . . . .
C8 C 0.7199(3) 0.76130(17) 0.30459(15) 0.0260(6) Uani 1 1 d . . . . .
H8A H 0.765711 0.801189 0.286190 0.039 Uiso 1 1 calc R U . . .
H8B H 0.668317 0.780640 0.338876 0.039 Uiso 1 1 calc R U . . .
H8C H 0.670472 0.738037 0.265198 0.039 Uiso 1 1 calc R U . . .
C10 C 0.9684(2) 0.81268(14) 0.61972(14) 0.0175(5) Uani 1 1 d . . . . .
H10 H 0.890378 0.795317 0.625462 0.021 Uiso 1 1 calc R U . . .
C11 C 1.0557(3) 0.81236(15) 0.67724(15) 0.0200(5) Uani 1 1 d . . . . .
H11 H 1.036794 0.795329 0.722178 0.024 Uiso 1 1 calc R U . . .
C12 C 1.1702(2) 0.83674(15) 0.66952(15) 0.0209(5) Uani 1 1 d . . . . .
H12 H 1.229742 0.836532 0.709010 0.025 Uiso 1 1 calc R U . . .
C13 C 1.1975(2) 0.86152(15) 0.60358(15) 0.0205(5) Uani 1 1 d . . . . .
H13 H 1.276225 0.877617 0.597906 0.025 Uiso 1 1 calc R U . . .
C14 C 1.1095(2) 0.86285(15) 0.54564(14) 0.0179(5) Uani 1 1 d . . . . .
H14 H 1.128384 0.880486 0.500906 0.022 Uiso 1 1 calc R U . . .
C15 C 0.7810(2) 0.91680(13) 0.50060(14) 0.0151(5) Uani 1 1 d . . . . .
C16 C 0.8067(2) 0.96003(14) 0.56077(14) 0.0184(5) Uani 1 1 d . . . . .
H16 H 0.871064 0.947578 0.595160 0.022 Uiso 1 1 calc R U . . .
C17 C 0.7374(3) 1.02181(16) 0.57044(17) 0.0245(6) Uani 1 1 d . . . . .
H17 H 0.753016 1.050412 0.612236 0.029 Uiso 1 1 calc R U . . .
C18 C 0.6462(3) 1.04128(15) 0.51913(18) 0.0260(6) Uani 1 1 d . . . . .
H18 H 0.600543 1.083883 0.525384 0.031 Uiso 1 1 calc R U . . .
C19 C 0.6209(2) 0.99870(16) 0.45819(17) 0.0239(6) Uani 1 1 d . . . . .
H19 H 0.559091 1.012794 0.422752 0.029 Uiso 1 1 calc R U . . .
C20 C 0.6861(2) 0.93592(15) 0.44958(15) 0.0192(5) Uani 1 1 d . . . . .
H20 H 0.666757 0.905752 0.409212 0.023 Uiso 1 1 calc R U . . .
C21 C 0.9467(2) 0.86835(14) 0.40315(13) 0.0145(5) Uani 1 1 d . . . . .
C22 C 0.9262(2) 0.93737(15) 0.37336(14) 0.0191(5) Uani 1 1 d . . . . .
H22 H 0.874398 0.970307 0.393852 0.023 Uiso 1 1 calc R U . . .
C23 C 0.9809(3) 0.95825(17) 0.31417(15) 0.0251(6) Uani 1 1 d . . . . .
H23 H 0.964941 1.005012 0.293852 0.030 Uiso 1 1 calc R U . . .
C24 C 1.0589(2) 0.91131(18) 0.28425(14) 0.0243(6) Uani 1 1 d . . . . .
H24 H 1.096429 0.925877 0.243793 0.029 Uiso 1 1 calc R U . . .
C25 C 1.0813(2) 0.84297(16) 0.31411(14) 0.0204(5) Uani 1 1 d . . . . .
H25 H 1.134791 0.810781 0.294091 0.025 Uiso 1 1 calc R U . . .
C26 C 1.0259(2) 0.82123(14) 0.37314(14) 0.0173(5) Uani 1 1 d . . . . .
H26 H 1.041785 0.774348 0.393176 0.021 Uiso 1 1 calc R U . . .
C27 C 0.7004(2) 0.64614(14) 0.54682(13) 0.0153(5) Uani 1 1 d . . . . .
H27 H 0.720566 0.614752 0.506519 0.018 Uiso 1 1 calc R U . . .
C28 C 0.8102(2) 0.64654(14) 0.60260(14) 0.0180(5) Uani 1 1 d . . . . .
H28A H 0.877602 0.671411 0.582934 0.022 Uiso 1 1 calc R U . . .
H28B H 0.791237 0.673704 0.645234 0.022 Uiso 1 1 calc R U . . .
C29 C 0.8464(3) 0.56835(16) 0.62348(16) 0.0245(6) Uani 1 1 d . . . . .
H29A H 0.866458 0.541416 0.580957 0.029 Uiso 1 1 calc R U . . .
H29B H 0.918180 0.569116 0.658484 0.029 Uiso 1 1 calc R U . . .
C30 C 0.7442(3) 0.52967(17) 0.65563(17) 0.0283(6) Uani 1 1 d . . . . .
H30A H 0.729152 0.553905 0.700618 0.034 Uiso 1 1 calc R U . . .
H30B H 0.766905 0.478486 0.666538 0.034 Uiso 1 1 calc R U . . .
C31 C 0.6301(2) 0.53150(16) 0.60366(16) 0.0244(6) Uani 1 1 d . . . . .
H31A H 0.563477 0.509848 0.626842 0.029 Uiso 1 1 calc R U . . .
H31B H 0.642221 0.501536 0.561480 0.029 Uiso 1 1 calc R U . . .
C32 C 0.5961(2) 0.60945(14) 0.57953(15) 0.0192(5) Uani 1 1 d . . . . .
H32A H 0.525062 0.607984 0.543985 0.023 Uiso 1 1 calc R U . . .
H32B H 0.575441 0.638245 0.620791 0.023 Uiso 1 1 calc R U . . .
C33 C 0.5311(2) 0.73073(14) 0.44768(13) 0.0149(5) Uani 1 1 d . . . . .
H33 H 0.532580 0.773358 0.414874 0.018 Uiso 1 1 calc R U . . .
C34 C 0.5233(2) 0.66282(14) 0.39935(14) 0.0169(5) Uani 1 1 d . . . . .
H34A H 0.595720 0.659806 0.373886 0.020 Uiso 1 1 calc R U . . .
H34B H 0.519832 0.618474 0.428844 0.020 Uiso 1 1 calc R U . . .
C35 C 0.4120(2) 0.66637(16) 0.34528(15) 0.0209(5) Uani 1 1 d . . . . .
H35A H 0.406320 0.621146 0.316619 0.025 Uiso 1 1 calc R U . . .
H35B H 0.419593 0.707871 0.312635 0.025 Uiso 1 1 calc R U . . .
C36 C 0.2977(2) 0.67545(16) 0.38238(16) 0.0230(6) Uani 1 1 d . . . . .
H36A H 0.228059 0.680335 0.346131 0.028 Uiso 1 1 calc R U . . .
H36B H 0.285505 0.631567 0.411170 0.028 Uiso 1 1 calc R U . . .
C37 C 0.3059(2) 0.74235(16) 0.43020(15) 0.0225(5) Uani 1 1 d . . . . .
H37A H 0.233140 0.745493 0.455388 0.027 Uiso 1 1 calc R U . . .
H37B H 0.309539 0.786644 0.400655 0.027 Uiso 1 1 calc R U . . .
C38 C 0.4160(2) 0.73945(15) 0.48463(14) 0.0184(5) Uani 1 1 d . . . . .
H38A H 0.408600 0.697985 0.517341 0.022 Uiso 1 1 calc R U . . .
H38B H 0.420897 0.784778 0.513133 0.022 Uiso 1 1 calc R U . . .
C1_1 C 0.6365(3) 0.40508(18) 0.29251(16) 0.0276(6) Uani 1 1 d . . . . .
C2_1 C 0.6665(3) 0.47252(17) 0.32262(17) 0.0282(6) Uani 1 1 d . . . . .
H2_1 H 0.632493 0.515434 0.300921 0.034 Uiso 1 1 calc R U . . .
C3_1 C 0.7451(3) 0.4781(2) 0.38379(19) 0.0340(7) Uani 1 1 d . . . . .
H3_1 H 0.763711 0.524586 0.404095 0.041 Uiso 1 1 calc R U . . .
C4_1 C 0.7968(3) 0.4159(2) 0.41551(19) 0.0379(8) Uani 1 1 d . . . . .
H4_1 H 0.851143 0.419622 0.457298 0.046 Uiso 1 1 calc R U . . .
C5_1 C 0.7683(3) 0.3482(2) 0.38555(19) 0.0371(7) Uani 1 1 d . . . . .
H5_1 H 0.804171 0.305457 0.406544 0.044 Uiso 1 1 calc R U . . .
C6_1 C 0.6880(3) 0.34281(18) 0.32526(18) 0.0314(7) Uani 1 1 d . . . . .
H6_1 H 0.667483 0.296185 0.305888 0.038 Uiso 1 1 calc R U . . .
C7_1 C 0.5486(3) 0.3997(2) 0.22666(19) 0.0400(8) Uani 1 1 d . . . . .
H7A_1 H 0.549838 0.445165 0.199521 0.060 Uiso 1 1 calc R U . . .
H7B_1 H 0.468120 0.391577 0.240507 0.060 Uiso 1 1 calc R U . . .
H7C_1 H 0.570976 0.359038 0.197228 0.060 Uiso 1 1 calc R U . . .

loop_
_atom_site_aniso_label
_atom_site_aniso_U_11
_atom_site_aniso_U_22
_atom_site_aniso_U_33
_atom_site_aniso_U_23
_atom_site_aniso_U_13
_atom_site_aniso_U_12
Au1 0.01492(6) 0.01293(6) 0.01502(6) -0.00088(3) 0.00274(4) 0.00081(3)
Cl1 0.0371(4) 0.0251(3) 0.0206(3) -0.0056(2) 0.0069(2) 0.0096(3)
P1 0.0116(3) 0.0112(3) 0.0135(3) 0.0004(2) 0.0012(2) -0.0003(2)
P2 0.0121(3) 0.0107(3) 0.0145(3) -0.0004(2) 0.0025(2) -0.0001(2)
C1 0.0129(10) 0.0107(11) 0.0158(11) -0.0009(9) 0.0018(8) -0.0026(8)
C2 0.0165(11) 0.0173(12) 0.0213(12) -0.0059(10) 0.0063(9) -0.0062(10)
C3 0.0195(12) 0.0244(14) 0.0213(13) -0.0037(11) 0.0059(10) -0.0062(11)
C4 0.0321(15) 0.0316(16) 0.0273(15) -0.0117(12) 0.0133(12) -0.0105(13)
C5 0.0353(16) 0.0275(16) 0.0355(16) -0.0133(13) 0.0149(13) -0.0025(13)
C6 0.0282(14) 0.0211(14) 0.0365(16) -0.0020(12) 0.0122(12) 0.0048(12)
C7 0.0226(13) 0.0193(13) 0.0236(13) -0.0027(11) 0.0065(10) -0.0030(11)
C9 0.0171(11) 0.0111(11) 0.0155(11) -0.0009(9) 0.0003(9) -0.0002(9)
C8 0.0247(14) 0.0315(16) 0.0221(13) 0.0008(11) 0.0042(11) -0.0035(12)
C10 0.0184(12) 0.0160(12) 0.0182(12) 0.0017(9) 0.0028(10) -0.0009(9)
C11 0.0250(14) 0.0187(13) 0.0161(12) 0.0008(9) 0.0011(10) 0.0030(10)
C12 0.0207(13) 0.0200(13) 0.0201(13) 0.0004(10) -0.0059(10) 0.0021(10)
C13 0.0142(11) 0.0222(13) 0.0243(13) 0.0009(10) -0.0019(10) -0.0028(10)
C14 0.0164(12) 0.0185(12) 0.0185(12) 0.0030(9) -0.0002(9) -0.0016(10)
C15 0.0147(11) 0.0098(11) 0.0215(12) 0.0029(9) 0.0045(9) -0.0017(9)
C16 0.0170(11) 0.0152(12) 0.0237(13) -0.0024(10) 0.0054(9) -0.0017(10)
C17 0.0238(13) 0.0167(13) 0.0345(15) -0.0071(11) 0.0095(11) -0.0035(11)
C18 0.0188(12) 0.0130(13) 0.0481(18) 0.0005(11) 0.0122(12) 0.0006(10)
C19 0.0136(11) 0.0203(13) 0.0383(16) 0.0099(12) 0.0057(10) 0.0013(10)
C20 0.0157(11) 0.0172(13) 0.0250(13) 0.0041(10) 0.0032(10) -0.0001(10)
C21 0.0116(10) 0.0178(12) 0.0137(11) 0.0003(9) -0.0003(8) -0.0029(9)
C22 0.0179(12) 0.0182(13) 0.0214(12) 0.0028(10) 0.0029(9) -0.0001(10)
C23 0.0252(13) 0.0272(15) 0.0230(13) 0.0102(11) 0.0030(11) 0.0012(11)
C24 0.0187(12) 0.0377(17) 0.0171(12) 0.0055(11) 0.0039(10) -0.0027(11)
C25 0.0145(11) 0.0271(14) 0.0198(12) -0.0043(11) 0.0022(9) -0.0012(10)
C26 0.0139(11) 0.0174(13) 0.0203(13) 0.0001(9) 0.0009(9) -0.0014(9)
C27 0.0154(11) 0.0125(11) 0.0177(11) 0.0002(9) 0.0004(9) -0.0001(9)
C28 0.0189(12) 0.0158(12) 0.0186(12) 0.0024(9) -0.0009(9) -0.0006(10)
C29 0.0245(13) 0.0209(14) 0.0266(14) 0.0039(11) -0.0052(11) 0.0027(11)
C30 0.0332(15) 0.0192(14) 0.0313(15) 0.0099(11) -0.0030(12) 0.0018(12)
C31 0.0246(14) 0.0171(14) 0.0312(15) 0.0073(11) 0.0012(11) -0.0021(10)
C32 0.0179(11) 0.0136(12) 0.0265(13) 0.0044(10) 0.0040(10) -0.0011(10)
C33 0.0118(10) 0.0137(11) 0.0188(11) 0.0003(9) 0.0003(9) 0.0002(9)
C34 0.0151(11) 0.0161(12) 0.0194(12) -0.0025(10) 0.0005(9) -0.0024(9)
C35 0.0177(12) 0.0228(13) 0.0215(13) -0.0036(10) -0.0009(10) -0.0043(10)
C36 0.0142(12) 0.0256(14) 0.0283(14) -0.0010(11) -0.0018(10) -0.0026(10)
C37 0.0124(11) 0.0265(14) 0.0276(14) -0.0008(11) -0.0032(10) 0.0036(10)
C38 0.0127(11) 0.0201(13) 0.0221(12) -0.0019(10) -0.0004(9) 0.0014(9)
C1_1 0.0270(14) 0.0284(16) 0.0285(14) 0.0011(12) 0.0084(11) -0.0018(12)
C2_1 0.0287(14) 0.0245(15) 0.0325(15) 0.0026(12) 0.0090(12) -0.0008(12)
C3_1 0.0342(16) 0.0305(17) 0.0382(17) -0.0056(13) 0.0079(13) -0.0058(13)
C4_1 0.0343(17) 0.047(2) 0.0326(17) 0.0012(15) 0.0032(13) -0.0006(15)
C5_1 0.0415(18) 0.0353(18) 0.0356(17) 0.0057(14) 0.0098(14) 0.0091(15)
C6_1 0.0361(16) 0.0234(15) 0.0366(16) 0.0004(13) 0.0122(13) -0.0010(13)
C7_1 0.0418(19) 0.040(2) 0.0373(18) -0.0027(15) -0.0011(15) -0.0063(16)

loop_
_atom_type_symbol
_atom_type_description
_atom_type_scat_dispersion_real
_atom_type_scat_dispersion_imag
_atom_type_scat_source
C C 0.0181 0.0091 'International Tables Vol C Tables 4.2.6.8 and 6.1.1.4'
H H 0.0000 0.0000 'International Tables Vol C Tables 4.2.6.8 and 6.1.1.4'
Au Au -4.4197 7.2980 'International Tables Vol C Tables 4.2.6.8 and 6.1.1.4'
Cl Cl 0.3639 0.7018 'International Tables Vol C Tables 4.2.6.8 and 6.1.1.4'
P P 0.2955 0.4335 'International Tables Vol C Tables 4.2.6.8 and 6.1.1.4'

loop_
_geom_angle_atom_site_label_1
_geom_angle_atom_site_label_2
_geom_angle_atom_site_label_3
_geom_angle
_geom_angle_site_symmetry_1
_geom_angle_site_symmetry_3
_geom_angle_publ_flag
P2 Au1 Cl1 173.28(2) . . ?
C1 P1 C15 112.22(12) . . ?
C1 P1 C21 110.89(12) . . ?
C15 P1 C21 105.45(12) . . ?
C1 P1 C9 118.32(12) . . ?
C15 P1 C9 104.85(12) . . ?
C21 P1 C9 104.05(11) . . ?
C1 P2 C27 107.12(12) . . ?
C1 P2 C33 109.20(11) . . ?
C27 P2 C33 105.99(11) . . ?
C1 P2 Au1 116.86(8) . . ?
C27 P2 Au1 110.90(8) . . ?
C33 P2 Au1 106.25(8) . . ?
C2 C1 P1 116.36(17) . . ?
C2 C1 P2 120.15(17) . . ?
P1 C1 P2 122.49(14) . . ?
C3 C2 C7 118.5(2) . . ?
C3 C2 C1 122.1(2) . . ?
C7 C2 C1 119.4(2) . . ?
C4 C3 C2 118.5(3) . . ?
C4 C3 C8 118.9(3) . . ?
C2 C3 C8 122.5(3) . . ?
C5 C4 C3 122.3(3) . . ?
C5 C4 H4 118.8 . . ?
C3 C4 H4 118.8 . . ?
C4 C5 C6 119.7(3) . . ?
C4 C5 H5 120.1 . . ?
C6 C5 H5 120.1 . . ?
C5 C6 C7 119.2(3) . . ?
C5 C6 H6 120.4 . . ?
C7 C6 H6 120.4 . . ?
C6 C7 C2 121.7(3) . . ?
C6 C7 H7 119.2 . . ?
C2 C7 H7 119.2 . . ?
C14 C9 C10 119.0(2) . . ?
C14 C9 P1 122.80(19) . . ?
C10 C9 P1 118.2(2) . . ?
C3 C8 H8A 109.5 . . ?
C3 C8 H8B 109.5 . . ?
H8A C8 H8B 109.5 . . ?
C3 C8 H8C 109.5 . . ?
H8A C8 H8C 109.5 . . ?
H8B C8 H8C 109.5 . . ?
C11 C10 C9 120.6(3) . . ?
C11 C10 H10 119.7 . . ?
C9 C10 H10 119.7 . . ?
C12 C11 C10 120.4(3) . . ?
C12 C11 H11 119.8 . . ?
C10 C11 H11 119.8 . . ?
C11 C12 C13 119.6(2) . . ?
C11 C12 H12 120.2 . . ?
C13 C12 H12 120.2 . . ?
C12 C13 C14 120.3(2) . . ?
C12 C13 H13 119.9 . . ?
C14 C13 H13 119.9 . . ?
C9 C14 C13 120.1(2) . . ?
C9 C14 H14 119.9 . . ?
C13 C14 H14 119.9 . . ?
C16 C15 C20 119.8(2) . . ?
C16 C15 P1 122.6(2) . . ?
C20 C15 P1 117.4(2) . . ?
C15 C16 C17 119.9(3) . . ?
C15 C16 H16 120.1 . . ?
C17 C16 H16 120.1 . . ?
C18 C17 C16 120.0(3) . . ?
C18 C17 H17 120.0 . . ?
C16 C17 H17 120.0 . . ?
C17 C18 C19 120.5(3) . . ?
C17 C18 H18 119.8 . . ?
C19 C18 H18 119.8 . . ?
C20 C19 C18 119.8(3) . . ?
C20 C19 H19 120.1 . . ?
C18 C19 H19 120.1 . . ?
C19 C20 C15 120.0(3) . . ?
C19 C20 H20 120.0 . . ?
C15 C20 H20 120.0 . . ?
C22 C21 C26 118.8(2) . . ?
C22 C21 P1 120.5(2) . . ?
C26 C21 P1 120.7(2) . . ?
C23 C22 C21 120.6(3) . . ?
C23 C22 H22 119.7 . . ?
C21 C22 H22 119.7 . . ?
C22 C23 C24 120.5(3) . . ?
C22 C23 H23 119.7 . . ?
C24 C23 H23 119.7 . . ?
C25 C24 C23 119.3(3) . . ?
C25 C24 H24 120.3 . . ?
C23 C24 H24 120.3 . . ?
C24 C25 C26 120.5(3) . . ?
C24 C25 H25 119.7 . . ?
C26 C25 H25 119.7 . . ?
C25 C26 C21 120.2(2) . . ?
C25 C26 H26 119.9 . . ?
C21 C26 H26 119.9 . . ?
C32 C27 C28 108.5(2) . . ?
C32 C27 P2 115.42(18) . . ?
C28 C27 P2 110.78(17) . . ?
C32 C27 H27 107.3 . . ?
C28 C27 H27 107.3 . . ?
P2 C27 H27 107.3 . . ?
C29 C28 C27 110.2(2) . . ?
C29 C28 H28A 109.6 . . ?
C27 C28 H28A 109.6 . . ?
C29 C28 H28B 109.6 . . ?
C27 C28 H28B 109.6 . . ?
H28A C28 H28B 108.1 . . ?
C30 C29 C28 110.3(2) . . ?
C30 C29 H29A 109.6 . . ?
C28 C29 H29A 109.6 . . ?
C30 C29 H29B 109.6 . . ?
C28 C29 H29B 109.6 . . ?
H29A C29 H29B 108.1 . . ?
C29 C30 C31 110.4(2) . . ?
C29 C30 H30A 109.6 . . ?
C31 C30 H30A 109.6 . . ?
C29 C30 H30B 109.6 . . ?
C31 C30 H30B 109.6 . . ?
H30A C30 H30B 108.1 . . ?
C30 C31 C32 112.1(2) . . ?
C30 C31 H31A 109.2 . . ?
C32 C31 H31A 109.2 . . ?
C30 C31 H31B 109.2 . . ?
C32 C31 H31B 109.2 . . ?
H31A C31 H31B 107.9 . . ?
C27 C32 C31 110.5(2) . . ?
C27 C32 H32A 109.5 . . ?
C31 C32 H32A 109.5 . . ?
C27 C32 H32B 109.5 . . ?
C31 C32 H32B 109.5 . . ?
H32A C32 H32B 108.1 . . ?
C38 C33 C34 110.7(2) . . ?
C38 C33 P2 112.73(17) . . ?
C34 C33 P2 115.75(17) . . ?
C38 C33 H33 105.6 . . ?
C34 C33 H33 105.6 . . ?
P2 C33 H33 105.6 . . ?
C35 C34 C33 110.7(2) . . ?
C35 C34 H34A 109.5 . . ?
C33 C34 H34A 109.5 . . ?
C35 C34 H34B 109.5 . . ?
C33 C34 H34B 109.5 . . ?
H34A C34 H34B 108.1 . . ?
C34 C35 C36 111.3(2) . . ?
C34 C35 H35A 109.4 . . ?
C36 C35 H35A 109.4 . . ?
C34 C35 H35B 109.4 . . ?
C36 C35 H35B 109.4 . . ?
H35A C35 H35B 108.0 . . ?
C37 C36 C35 110.9(2) . . ?
C37 C36 H36A 109.5 . . ?
C35 C36 H36A 109.5 . . ?
C37 C36 H36B 109.5 . . ?
C35 C36 H36B 109.5 . . ?
H36A C36 H36B 108.0 . . ?
C36 C37 C38 111.5(2) . . ?
C36 C37 H37A 109.3 . . ?
C38 C37 H37A 109.3 . . ?
C36 C37 H37B 109.3 . . ?
C38 C37 H37B 109.3 . . ?
H37A C37 H37B 108.0 . . ?
C37 C38 C33 111.0(2) . . ?
C37 C38 H38A 109.4 . . ?
C33 C38 H38A 109.4 . . ?
C37 C38 H38B 109.4 . . ?
C33 C38 H38B 109.4 . . ?
H38A C38 H38B 108.0 . . ?
C2_1 C1_1 C6_1 118.4(3) . . ?
C2_1 C1_1 C7_1 120.4(3) . . ?
C6_1 C1_1 C7_1 121.2(3) . . ?
C3_1 C2_1 C1_1 121.0(3) . . ?
C3_1 C2_1 H2_1 119.5 . . ?
C1_1 C2_1 H2_1 119.5 . . ?
C2_1 C3_1 C4_1 120.1(3) . . ?
C2_1 C3_1 H3_1 119.9 . . ?
C4_1 C3_1 H3_1 119.9 . . ?
C3_1 C4_1 C5_1 119.4(3) . . ?
C3_1 C4_1 H4_1 120.3 . . ?
C5_1 C4_1 H4_1 120.3 . . ?
C6_1 C5_1 C4_1 120.2(3) . . ?
C6_1 C5_1 H5_1 119.9 . . ?
C4_1 C5_1 H5_1 119.9 . . ?
C5_1 C6_1 C1_1 120.8(3) . . ?
C5_1 C6_1 H6_1 119.6 . . ?
C1_1 C6_1 H6_1 119.6 . . ?
C1_1 C7_1 H7A_1 109.5 . . ?
C1_1 C7_1 H7B_1 109.5 . . ?
H7A_1 C7_1 H7B_1 109.5 . . ?
C1_1 C7_1 H7C_1 109.5 . . ?
H7A_1 C7_1 H7C_1 109.5 . . ?
H7B_1 C7_1 H7C_1 109.5 . . ?

loop_
_geom_bond_atom_site_label_1
_geom_bond_atom_site_label_2
_geom_bond_distance
_geom_bond_site_symmetry_2
_geom_bond_publ_flag
Au1 P2 2.2488(6) . ?
Au1 Cl1 2.3001(6) . ?
P1 C1 1.710(2) . ?
P1 C15 1.806(3) . ?
P1 C21 1.830(3) . ?
P1 C9 1.835(3) . ?
P2 C1 1.769(2) . ?
P2 C27 1.851(3) . ?
P2 C33 1.867(2) . ?
C1 C2 1.509(3) . ?
C2 C3 1.409(4) . ?
C2 C7 1.411(4) . ?
C3 C4 1.400(4) . ?
C3 C8 1.498(4) . ?
C4 C5 1.376(5) . ?
C4 H4 0.9500 . ?
C5 C6 1.390(5) . ?
C5 H5 0.9500 . ?
C6 C7 1.392(4) . ?
C6 H6 0.9500 . ?
C7 H7 0.9500 . ?
C9 C14 1.395(4) . ?
C9 C10 1.398(4) . ?
C8 H8A 0.9800 . ?
C8 H8B 0.9800 . ?
C8 H8C 0.9800 . ?
C10 C11 1.388(4) . ?
C10 H10 0.9500 . ?
C11 C12 1.385(4) . ?
C11 H11 0.9500 . ?
C12 C13 1.391(4) . ?
C12 H12 0.9500 . ?
C13 C14 1.398(4) . ?
C13 H13 0.9500 . ?
C14 H14 0.9500 . ?
C15 C16 1.393(4) . ?
C15 C20 1.407(4) . ?
C16 C17 1.398(4) . ?
C16 H16 0.9500 . ?
C17 C18 1.384(5) . ?
C17 H17 0.9500 . ?
C18 C19 1.397(5) . ?
C18 H18 0.9500 . ?
C19 C20 1.385(4) . ?
C19 H19 0.9500 . ?
C20 H20 0.9500 . ?
C21 C22 1.396(4) . ?
C21 C26 1.403(4) . ?
C22 C23 1.386(4) . ?
C22 H22 0.9500 . ?
C23 C24 1.391(4) . ?
C23 H23 0.9500 . ?
C24 C25 1.388(4) . ?
C24 H24 0.9500 . ?
C25 C26 1.392(4) . ?
C25 H25 0.9500 . ?
C26 H26 0.9500 . ?
C27 C32 1.537(3) . ?
C27 C28 1.538(3) . ?
C27 H27 1.0000 . ?
C28 C29 1.533(4) . ?
C28 H28A 0.9900 . ?
C28 H28B 0.9900 . ?
C29 C30 1.529(4) . ?
C29 H29A 0.9900 . ?
C29 H29B 0.9900 . ?
C30 C31 1.533(4) . ?
C30 H30A 0.9900 . ?
C30 H30B 0.9900 . ?
C31 C32 1.538(4) . ?
C31 H31A 0.9900 . ?
C31 H31B 0.9900 . ?
C32 H32A 0.9900 . ?
C32 H32B 0.9900 . ?
C33 C38 1.541(3) . ?
C33 C34 1.543(3) . ?
C33 H33 1.0000 . ?
C34 C35 1.533(3) . ?
C34 H34A 0.9900 . ?
C34 H34B 0.9900 . ?
C35 C36 1.536(4) . ?
C35 H35A 0.9900 . ?
C35 H35B 0.9900 . ?
C36 C37 1.523(4) . ?
C36 H36A 0.9900 . ?
C36 H36B 0.9900 . ?
C37 C38 1.527(3) . ?
C37 H37A 0.9900 . ?
C37 H37B 0.9900 . ?
C38 H38A 0.9900 . ?
C38 H38B 0.9900 . ?
C1_1 C2_1 1.390(5) . ?
C1_1 C6_1 1.397(5) . ?
C1_1 C7_1 1.511(5) . ?
C2_1 C3_1 1.385(5) . ?
C2_1 H2_1 0.9500 . ?
C3_1 C4_1 1.389(5) . ?
C3_1 H3_1 0.9500 . ?
C4_1 C5_1 1.390(6) . ?
C4_1 H4_1 0.9500 . ?
C5_1 C6_1 1.383(5) . ?
C5_1 H5_1 0.9500 . ?
C6_1 H6_1 0.9500 . ?
C7_1 H7A_1 0.9800 . ?
C7_1 H7B_1 0.9800 . ?
C7_1 H7C_1 0.9800 . ?
